data_7107108
loop_
_publ_author_name
'Jurgen Bauer'
'Holger Braunschweig'
'Alexander Damme'
'Katrin Gruss'
'Krzysztof Radacki'

_publ_section_title
;
 Extending unsupported metal-only Lewis pairs to palladium
;
_journal_name_full Chem.Commun.
_journal_page_first 12783
_journal_paper_doi 10.1039/c1cc15561j
_journal_volume 47
_journal_year 2011
_chemical_formula_moiety 'C29 H53 Al Cl3 N2 P Pd, 0.5(C6 H6)'
_chemical_formula_sum 'C32 H56 Al Cl3 N2 P Pd'
_chemical_formula_weight 739.49
_chemical_name_common
;
?
;
_chemical_name_systematic
;
?
;
_space_group_IT_number 14
_symmetry_cell_setting monoclinic
_symmetry_space_group_name_Hall '-P 2yn'
_symmetry_space_group_name_H-M 'P 1 21/n 1'
_atom_sites_solution_hydrogens geom
_atom_sites_solution_primary direct
_atom_sites_solution_secondary difmap
_audit_creation_method SHELXL-97
_cell_angle_alpha 90.00
_cell_angle_beta 92.027(6)
_cell_angle_gamma 90.00
_cell_formula_units_Z 4
_cell_length_a 9.3917(10)
_cell_length_b 21.367(2)
_cell_length_c 17.9926(19)
_cell_measurement_reflns_used 9875
_cell_measurement_temperature 100(2)
_cell_measurement_theta_max 28.03
_cell_measurement_theta_min 2.22
_cell_volume 3608.4(6)
_computing_cell_refinement 'Saint+ ver. 7.53A (Bruker AXS)'
_computing_data_collection 'APEX2 ver. 2008.3 (Bruker AXS)'
_computing_data_reduction 'Saint+ ver. 7.53A (Bruker AXS)'
_computing_molecular_graphics 'XP ver. 5.1 (Bruker AXS, 1998)'
_computing_publication_material 'SHELXL-97 (Sheldrick, 2008)'
_computing_structure_refinement 'SHELXL-97 (Sheldrick, 2008)'
_computing_structure_solution 'SHELXS-97 (Sheldrick, 2008)'
_diffrn_ambient_temperature 100(2)
_diffrn_measured_fraction_theta_full 1.000
_diffrn_measured_fraction_theta_max 0.998
_diffrn_measurement_device_type 'Bruker APEX-II CCD'
_diffrn_measurement_method '\f and \w scans'
_diffrn_radiation_monochromator 'multi-layer mirror'
_diffrn_radiation_source 'rotating anode'
_diffrn_radiation_type MoK\a
_diffrn_radiation_wavelength 0.71073
_diffrn_reflns_av_R_equivalents 0.0711
_diffrn_reflns_av_sigmaI/netI 0.0234
_diffrn_reflns_limit_h_max 12
_diffrn_reflns_limit_h_min -12
_diffrn_reflns_limit_k_max 28
_diffrn_reflns_limit_k_min -28
_diffrn_reflns_limit_l_max 23
_diffrn_reflns_limit_l_min -24
_diffrn_reflns_number 151010
_diffrn_reflns_theta_full 26.00
_diffrn_reflns_theta_max 28.38
_diffrn_reflns_theta_min 1.48
_exptl_absorpt_coefficient_mu 0.829
_exptl_absorpt_correction_T_max 0.7457
_exptl_absorpt_correction_T_min 0.6367
_exptl_absorpt_correction_type multi-scan
_exptl_absorpt_process_details 'Sadabs 2008/1 (Brucker 2008)'
_exptl_crystal_colour yellow
_exptl_crystal_density_diffrn 1.361
_exptl_crystal_density_method 'not measured'
_exptl_crystal_description block
_exptl_crystal_F_000 1548
_exptl_crystal_size_max 0.20
_exptl_crystal_size_mid 0.11
_exptl_crystal_size_min 0.09
_refine_diff_density_max 1.016
_refine_diff_density_min -0.448
_refine_diff_density_rms 0.067
_refine_ls_extinction_method none
_refine_ls_goodness_of_fit_ref 1.040
_refine_ls_hydrogen_treatment constr
_refine_ls_matrix_type full
_refine_ls_number_parameters 394
_refine_ls_number_reflns 9033
_refine_ls_number_restraints 24
_refine_ls_restrained_S_all 1.039
_refine_ls_R_factor_all 0.0334
_refine_ls_R_factor_gt 0.0255
_refine_ls_shift/su_max 0.002
_refine_ls_shift/su_mean 0.000
_refine_ls_structure_factor_coef Fsqd
_refine_ls_weighting_details 'calc w=1/[\s^2^(Fo^2^)+(0.0259P)^2^+3.4691P] where P=(Fo^2^+2Fc^2^)/3'
_refine_ls_weighting_scheme calc
_refine_ls_wR_factor_gt 0.0618
_refine_ls_wR_factor_ref 0.0660
_reflns_number_gt 7798
_reflns_number_total 9033
_reflns_threshold_expression >2sigma(I)
_cod_data_source_file c1cc15561j.txt
_cod_data_source_block 843096
_cod_original_cell_volume 3608.4(7)
_cod_original_sg_symbol_H-M P2(1)/n
_cod_database_code 7107108

loop_
_symmetry_equiv_pos_as_xyz
'x, y, z'
'-x+1/2, y+1/2, -z+1/2'
'-x, -y, -z'
'x-1/2, -y-1/2, z-1/2'

loop_
_atom_site_label
_atom_site_type_symbol
_atom_site_fract_x
_atom_site_fract_y
_atom_site_fract_z
_atom_site_U_iso_or_equiv
_atom_site_adp_type
_atom_site_occupancy
_atom_site_symmetry_multiplicity
_atom_site_calc_flag
_atom_site_refinement_flags
_atom_site_disorder_assembly
_atom_site_disorder_group
Pd1 Pd 0.602745(13) 0.169008(6) 0.313886(7) 0.01467(4) Uani 1 1 d . . .
Al1 Al 0.75983(6) 0.25399(2) 0.29265(3) 0.01904(11) Uani 1 1 d . . .
Cl1 Cl 0.66022(5) 0.34074(2) 0.25810(3) 0.02849(10) Uani 1 1 d . . .
Cl2 Cl 0.88191(5) 0.27625(2) 0.39373(3) 0.02651(10) Uani 1 1 d . . .
Cl3 Cl 0.90550(5) 0.23080(2) 0.20622(3) 0.02556(10) Uani 1 1 d . . .
P1 P 0.76049(5) 0.08579(2) 0.31956(2) 0.01555(9) Uani 1 1 d . . .
C1_2 C 0.6358(2) 0.01800(8) 0.32693(10) 0.0206(3) Uani 1 1 d . . .
H1_2 H 0.6128 0.0046 0.2746 0.025 Uiso 1 1 calc R . .
C2_2 C 0.4914(2) 0.03830(10) 0.35929(13) 0.0305(4) Uani 1 1 d . . .
H2A_2 H 0.5065 0.0502 0.4122 0.037 Uiso 1 1 calc R . .
H2B_2 H 0.4541 0.0753 0.3319 0.037 Uiso 1 1 calc R . .
C3_2 C 0.3818(2) -0.01521(11) 0.35303(14) 0.0345(5) Uani 1 1 d . . .
H3A_2 H 0.2933 -0.0024 0.3772 0.041 Uiso 1 1 calc R . .
H3B_2 H 0.3580 -0.0235 0.2999 0.041 Uiso 1 1 calc R . .
C4_2 C 0.4384(3) -0.07422(11) 0.38917(15) 0.0385(5) Uani 1 1 d . . .
H4A_2 H 0.3690 -0.1085 0.3801 0.046 Uiso 1 1 calc R . .
H4B_2 H 0.4485 -0.0677 0.4436 0.046 Uiso 1 1 calc R . .
C5_2 C 0.5817(2) -0.09344(10) 0.35969(13) 0.0322(5) Uani 1 1 d . . .
H5A_2 H 0.5694 -0.1055 0.3067 0.039 Uiso 1 1 calc R . .
H5B_2 H 0.6182 -0.1303 0.3877 0.039 Uiso 1 1 calc R . .
C6_2 C 0.6896(2) -0.04011(9) 0.36704(12) 0.0272(4) Uani 1 1 d . . .
H6A_2 H 0.7079 -0.0304 0.4203 0.033 Uiso 1 1 calc R . .
H6B_2 H 0.7807 -0.0534 0.3460 0.033 Uiso 1 1 calc R . .
C1_3 C 0.89037(18) 0.07897(8) 0.39896(10) 0.0176(3) Uani 1 1 d . . .
H1_3 H 0.9132 0.0336 0.4057 0.021 Uiso 1 1 calc R . .
C2_3 C 0.8242(2) 0.10216(9) 0.47078(10) 0.0226(4) Uani 1 1 d . . .
H2A_3 H 0.7938 0.1462 0.4642 0.027 Uiso 1 1 calc R . .
H2B_3 H 0.7386 0.0769 0.4806 0.027 Uiso 1 1 calc R . .
C3_3 C 0.9292(2) 0.09759(10) 0.53751(11) 0.0252(4) Uani 1 1 d . . .
H3A_3 H 0.8844 0.1144 0.5824 0.030 Uiso 1 1 calc R . .
H3B_3 H 0.9539 0.0532 0.5469 0.030 Uiso 1 1 calc R . .
C4_3 C 1.0640(2) 0.13454(10) 0.52254(12) 0.0279(4) Uani 1 1 d . . .
H4A_3 H 1.1318 0.1310 0.5657 0.034 Uiso 1 1 calc R . .
H4B_3 H 1.0400 0.1793 0.5155 0.034 Uiso 1 1 calc R . .
C5_3 C 1.1330(2) 0.10935(10) 0.45300(12) 0.0275(4) Uani 1 1 d . . .
H5A_3 H 1.1611 0.0652 0.4613 0.033 Uiso 1 1 calc R . .
H5B_3 H 1.2202 0.1337 0.4437 0.033 Uiso 1 1 calc R . .
C6_3 C 1.03119(19) 0.11352(9) 0.38503(11) 0.0220(4) Uani 1 1 d . . .
H6A_3 H 1.0768 0.0948 0.3415 0.026 Uiso 1 1 calc R . .
H6B_3 H 1.0108 0.1580 0.3736 0.026 Uiso 1 1 calc R . .
C1_4 C 0.86803(19) 0.06679(8) 0.23865(10) 0.0187(3) Uani 1 1 d . . .
H1_4 H 0.9435 0.0997 0.2370 0.022 Uiso 1 1 calc R . .
C2_4 C 0.9470(2) 0.00373(8) 0.24389(10) 0.0215(4) Uani 1 1 d . . .
H2A_4 H 1.0025 0.0015 0.2916 0.026 Uiso 1 1 calc R . .
H2B_4 H 0.8768 -0.0309 0.2428 0.026 Uiso 1 1 calc R . .
C3_4 C 1.0475(2) -0.00391(10) 0.17928(12) 0.0296(4) Uani 1 1 d . . .
H3A_4 H 1.1232 0.0283 0.1831 0.035 Uiso 1 1 calc R . .
H3B_4 H 1.0935 -0.0456 0.1823 0.035 Uiso 1 1 calc R . .
C4_4 C 0.9665(3) 0.00255(11) 0.10484(12) 0.0368(5) Uani 1 1 d . . .
H4A_4 H 0.8993 -0.0329 0.0983 0.044 Uiso 1 1 calc R . .
H4B_4 H 1.0347 0.0007 0.0642 0.044 Uiso 1 1 calc R . .
C5_4 C 0.8839(3) 0.06405(10) 0.09978(12) 0.0340(5) Uani 1 1 d . . .
H5A_4 H 0.8276 0.0654 0.0522 0.041 Uiso 1 1 calc R . .
H5B_4 H 0.9518 0.0995 0.1002 0.041 Uiso 1 1 calc R . .
C6_4 C 0.7836(2) 0.07109(9) 0.16466(10) 0.0256(4) Uani 1 1 d . . .
H6A_4 H 0.7343 0.1120 0.1611 0.031 Uiso 1 1 calc R . .
H6B_4 H 0.7105 0.0377 0.1620 0.031 Uiso 1 1 calc R . .
C1_5 C 0.43724(18) 0.23247(8) 0.30543(9) 0.0166(3) Uani 1 1 d . . .
N2_5 N 0.35774(16) 0.24480(7) 0.24194(8) 0.0192(3) Uani 1 1 d . . .
C3_5 C 0.2539(2) 0.28865(10) 0.25531(11) 0.0272(4) Uani 1 1 d . . .
H3_5 H 0.1862 0.3051 0.2200 0.033 Uiso 1 1 calc R . .
C4_5 C 0.2664(2) 0.30380(10) 0.32780(11) 0.0267(4) Uani 1 1 d . . .
H4_5 H 0.2098 0.3332 0.3531 0.032 Uiso 1 1 calc R . .
N5_5 N 0.37733(16) 0.26861(7) 0.35861(8) 0.0183(3) Uani 1 1 d . . .
C6_5 C 0.3672(2) 0.21040(9) 0.16919(10) 0.0227(4) Uani 1 1 d . . .
C7_5 C 0.5161(2) 0.21685(11) 0.13876(11) 0.0299(4) Uani 1 1 d . . .
H7A_5 H 0.5191 0.1960 0.0903 0.045 Uiso 1 1 calc R . .
H7B_5 H 0.5858 0.1974 0.1734 0.045 Uiso 1 1 calc R . .
H7C_5 H 0.5391 0.2613 0.1330 0.045 Uiso 1 1 calc R . .
C8_5 C 0.3293(3) 0.14238(11) 0.18250(13) 0.0446(6) Uani 1 1 d . . .
H8A_5 H 0.2370 0.1400 0.2062 0.067 Uiso 1 1 calc R . .
H8B_5 H 0.4027 0.1231 0.2150 0.067 Uiso 1 1 calc R . .
H8C_5 H 0.3236 0.1201 0.1349 0.067 Uiso 1 1 calc R . .
C9_5 C 0.2613(2) 0.23912(12) 0.11211(11) 0.0323(5) Uani 1 1 d . . .
H9A_5 H 0.1642 0.2340 0.1293 0.049 Uiso 1 1 calc R . .
H9B_5 H 0.2700 0.2180 0.0641 0.049 Uiso 1 1 calc R . .
H9C_5 H 0.2821 0.2838 0.1064 0.049 Uiso 1 1 calc R . .
C10_5 C 0.42041(19) 0.27484(8) 0.43963(10) 0.0181(3) Uani 1 1 d . . .
C11_5 C 0.4994(2) 0.21652(9) 0.46757(10) 0.0214(4) Uani 1 1 d . . .
H11A_5 H 0.4413 0.1794 0.4564 0.032 Uiso 1 1 calc R . .
H11B_5 H 0.5171 0.2197 0.5214 0.032 Uiso 1 1 calc R . .
H11C_5 H 0.5903 0.2131 0.4428 0.032 Uiso 1 1 calc R . .
C12_5 C 0.2849(2) 0.28262(10) 0.48428(11) 0.0248(4) Uani 1 1 d . . .
H12A_5 H 0.2406 0.3231 0.4723 0.037 Uiso 1 1 calc R . .
H12B_5 H 0.3099 0.2809 0.5376 0.037 Uiso 1 1 calc R . .
H12C_5 H 0.2179 0.2489 0.4714 0.037 Uiso 1 1 calc R . .
C13_5 C 0.5142(2) 0.33289(9) 0.44886(11) 0.0249(4) Uani 1 1 d . . .
H13A_5 H 0.6000 0.3277 0.4200 0.037 Uiso 1 1 calc R . .
H13B_5 H 0.5416 0.3384 0.5015 0.037 Uiso 1 1 calc R . .
H13C_5 H 0.4613 0.3698 0.4310 0.037 Uiso 1 1 calc R . .
C1_1 C 0.3727(10) 1.0359(5) 0.0113(6) 0.068(3) Uani 0.50 1 d PD A -1
H1_1 H 0.2933 1.0632 0.0143 0.081 Uiso 0.50 1 calc PR A -1
C2_1 C 0.3920(10) 0.9876(5) 0.0632(6) 0.066(3) Uani 0.50 1 d PD A -1
H2_1 H 0.3258 0.9822 0.1014 0.079 Uiso 0.50 1 calc PR A -1
C3_1 C 0.5089(10) 0.9474(6) 0.0589(6) 0.055(3) Uani 0.50 1 d PD A -1
H3_1 H 0.5220 0.9146 0.0942 0.066 Uiso 0.50 1 calc PR A -1
C4_1 C 0.6064(9) 0.9554(6) 0.0027(7) 0.063(3) Uani 0.50 1 d PD A -1
H4_1 H 0.6857 0.9281 -0.0002 0.076 Uiso 0.50 1 calc PR A -1
C5_1 C 0.5871(11) 1.0037(7) -0.0492(6) 0.068(3) Uani 0.50 1 d PD A -1
H5_1 H 0.6533 1.0091 -0.0874 0.082 Uiso 0.50 1 calc PR A -1
C6_1 C 0.4702(12) 1.0439(6) -0.0449(6) 0.065(4) Uani 0.50 1 d PD A -1
H6_1 H 0.4570 1.0767 -0.0801 0.078 Uiso 0.50 1 calc PR A -1

loop_
_atom_site_aniso_label
_atom_site_aniso_U_11
_atom_site_aniso_U_22
_atom_site_aniso_U_33
_atom_site_aniso_U_23
_atom_site_aniso_U_13
_atom_site_aniso_U_12
Pd1 0.01412(6) 0.01338(6) 0.01664(6) 0.00057(4) 0.00241(4) 0.00038(5)
Al1 0.0192(3) 0.0145(2) 0.0238(3) 0.0003(2) 0.0061(2) -0.0010(2)
Cl1 0.0304(2) 0.0166(2) 0.0391(3) 0.00658(18) 0.0107(2) 0.00363(17)
Cl2 0.0240(2) 0.0238(2) 0.0317(2) -0.00569(18) 0.00090(18) -0.00362(17)
Cl3 0.0258(2) 0.0204(2) 0.0312(2) -0.00024(17) 0.01303(18) -0.00152(17)
P1 0.0154(2) 0.01388(19) 0.0176(2) 0.00052(15) 0.00311(16) 0.00016(15)
C1_2 0.0218(9) 0.0187(8) 0.0215(8) 0.0006(7) 0.0038(7) -0.0045(7)
C2_2 0.0264(10) 0.0251(10) 0.0405(12) -0.0007(9) 0.0070(9) 0.0000(8)
C3_2 0.0229(10) 0.0335(11) 0.0477(13) -0.0047(10) 0.0078(9) -0.0022(8)
C4_2 0.0371(12) 0.0260(11) 0.0539(14) -0.0025(10) 0.0223(11) -0.0081(9)
C5_2 0.0312(11) 0.0230(10) 0.0430(12) 0.0023(9) 0.0092(9) -0.0029(8)
C6_2 0.0252(10) 0.0232(9) 0.0336(10) 0.0037(8) 0.0059(8) -0.0008(8)
C1_3 0.0149(8) 0.0173(8) 0.0207(8) 0.0007(6) 0.0020(6) 0.0008(6)
C2_3 0.0185(8) 0.0292(10) 0.0204(8) -0.0002(7) 0.0029(7) 0.0020(7)
C3_3 0.0254(9) 0.0285(10) 0.0215(9) -0.0001(7) -0.0012(7) 0.0010(8)
C4_3 0.0241(9) 0.0306(10) 0.0288(10) -0.0066(8) -0.0025(8) -0.0012(8)
C5_3 0.0178(9) 0.0304(10) 0.0343(11) -0.0070(8) 0.0006(8) -0.0021(7)
C6_3 0.0177(8) 0.0219(9) 0.0267(9) -0.0031(7) 0.0056(7) -0.0022(7)
C1_4 0.0225(8) 0.0133(7) 0.0209(8) 0.0003(6) 0.0073(7) -0.0004(6)
C2_4 0.0254(9) 0.0159(8) 0.0236(9) -0.0001(7) 0.0080(7) 0.0022(7)
C3_4 0.0339(11) 0.0221(9) 0.0337(11) -0.0019(8) 0.0154(9) 0.0038(8)
C4_4 0.0547(14) 0.0302(11) 0.0267(10) -0.0023(8) 0.0177(10) 0.0089(10)
C5_4 0.0528(14) 0.0281(10) 0.0219(9) 0.0028(8) 0.0117(9) 0.0056(10)
C6_4 0.0355(11) 0.0206(9) 0.0209(9) 0.0009(7) 0.0050(8) 0.0038(8)
C1_5 0.0159(8) 0.0165(8) 0.0175(8) 0.0008(6) 0.0018(6) -0.0013(6)
N2_5 0.0161(7) 0.0226(7) 0.0187(7) -0.0004(6) 0.0007(6) 0.0016(6)
C3_5 0.0225(9) 0.0329(10) 0.0261(10) 0.0000(8) -0.0028(8) 0.0091(8)
C4_5 0.0216(9) 0.0307(10) 0.0277(10) -0.0035(8) -0.0012(8) 0.0114(8)
N5_5 0.0155(7) 0.0198(7) 0.0198(7) -0.0017(6) 0.0006(6) 0.0018(6)
C6_5 0.0244(9) 0.0266(9) 0.0169(8) -0.0012(7) 0.0000(7) -0.0009(7)
C7_5 0.0255(10) 0.0452(12) 0.0190(9) -0.0006(8) 0.0020(7) 0.0076(9)
C8_5 0.0794(19) 0.0304(12) 0.0241(10) -0.0057(9) 0.0022(11) -0.0176(12)
C9_5 0.0221(9) 0.0539(14) 0.0207(9) -0.0010(9) -0.0021(8) 0.0043(9)
C10_5 0.0166(8) 0.0207(8) 0.0171(8) -0.0029(6) 0.0029(6) -0.0010(6)
C11_5 0.0211(9) 0.0243(9) 0.0188(8) -0.0012(7) -0.0015(7) 0.0014(7)
C12_5 0.0218(9) 0.0289(10) 0.0241(9) -0.0014(7) 0.0062(7) 0.0009(7)
C13_5 0.0255(9) 0.0233(9) 0.0261(9) -0.0052(7) 0.0035(7) -0.0057(8)
C1_1 0.083(8) 0.067(6) 0.052(5) -0.025(5) -0.018(5) 0.024(6)
C2_1 0.047(5) 0.087(7) 0.064(6) -0.015(5) 0.019(4) -0.001(5)
C3_1 0.049(4) 0.051(6) 0.065(6) -0.016(5) 0.006(4) -0.004(4)
C4_1 0.037(4) 0.087(8) 0.067(7) -0.040(5) 0.010(4) 0.017(4)
C5_1 0.046(5) 0.113(9) 0.047(5) -0.022(5) 0.026(4) -0.025(5)
C6_1 0.108(10) 0.042(4) 0.043(4) -0.002(4) -0.017(5) -0.017(5)

loop_
_atom_type_symbol
_atom_type_description
_atom_type_scat_dispersion_real
_atom_type_scat_dispersion_imag
_atom_type_scat_source
C C 0.0033 0.0016 'International Tables Vol C Tables 4.2.6.8 and 6.1.1.4'
H H 0.0000 0.0000 'International Tables Vol C Tables 4.2.6.8 and 6.1.1.4'
N N 0.0061 0.0033 'International Tables Vol C Tables 4.2.6.8 and 6.1.1.4'
Al Al 0.0645 0.0514 'International Tables Vol C Tables 4.2.6.8 and 6.1.1.4'
P P 0.1023 0.0942 'International Tables Vol C Tables 4.2.6.8 and 6.1.1.4'
Cl Cl 0.1484 0.1585 'International Tables Vol C Tables 4.2.6.8 and 6.1.1.4'
Pd Pd -0.9988 1.0072 'International Tables Vol C Tables 4.2.6.8 and 6.1.1.4'

loop_
_geom_angle_atom_site_label_1
_geom_angle_atom_site_label_2
_geom_angle_atom_site_label_3
_geom_angle
C1_5 Pd1 P1 170.79(5)
C1_5 Pd1 Al1 87.50(5)
P1 Pd1 Al1 101.179(19)
Cl1 Al1 Cl3 105.56(3)
Cl1 Al1 Cl2 105.32(3)
Cl3 Al1 Cl2 108.90(3)
Cl1 Al1 Pd1 115.91(3)
Cl3 Al1 Pd1 110.61(3)
Cl2 Al1 Pd1 110.19(3)
C1_4 P1 C1_3 103.14(8)
C1_4 P1 C1_2 104.30(8)
C1_3 P1 C1_2 106.35(8)
C1_4 P1 Pd1 120.10(6)
C1_3 P1 Pd1 119.86(6)
C1_2 P1 Pd1 101.34(6)
C6_2 C1_2 C2_2 109.34(16)
C6_2 C1_2 P1 117.98(13)
C2_2 C1_2 P1 111.52(13)
C6_2 C1_2 H1_2 105.7
C2_2 C1_2 H1_2 105.7
P1 C1_2 H1_2 105.7
C3_2 C2_2 C1_2 110.76(17)
C3_2 C2_2 H2A_2 109.5
C1_2 C2_2 H2A_2 109.5
C3_2 C2_2 H2B_2 109.5
C1_2 C2_2 H2B_2 109.5
H2A_2 C2_2 H2B_2 108.1
C4_2 C3_2 C2_2 111.42(19)
C4_2 C3_2 H3A_2 109.3
C2_2 C3_2 H3A_2 109.3
C4_2 C3_2 H3B_2 109.3
C2_2 C3_2 H3B_2 109.3
H3A_2 C3_2 H3B_2 108.0
C3_2 C4_2 C5_2 112.24(19)
C3_2 C4_2 H4A_2 109.2
C5_2 C4_2 H4A_2 109.2
C3_2 C4_2 H4B_2 109.2
C5_2 C4_2 H4B_2 109.2
H4A_2 C4_2 H4B_2 107.9
C4_2 C5_2 C6_2 111.17(18)
C4_2 C5_2 H5A_2 109.4
C6_2 C5_2 H5A_2 109.4
C4_2 C5_2 H5B_2 109.4
C6_2 C5_2 H5B_2 109.4
H5A_2 C5_2 H5B_2 108.0
C1_2 C6_2 C5_2 111.14(17)
C1_2 C6_2 H6A_2 109.4
C5_2 C6_2 H6A_2 109.4
C1_2 C6_2 H6B_2 109.4
C5_2 C6_2 H6B_2 109.4
H6A_2 C6_2 H6B_2 108.0
C2_3 C1_3 C6_3 110.91(15)
C2_3 C1_3 P1 110.41(12)
C6_3 C1_3 P1 112.47(12)
C2_3 C1_3 H1_3 107.6
C6_3 C1_3 H1_3 107.6
P1 C1_3 H1_3 107.6
C3_3 C2_3 C1_3 111.77(15)
C3_3 C2_3 H2A_3 109.3
C1_3 C2_3 H2A_3 109.3
C3_3 C2_3 H2B_3 109.3
C1_3 C2_3 H2B_3 109.3
H2A_3 C2_3 H2B_3 107.9
C4_3 C3_3 C2_3 110.16(16)
C4_3 C3_3 H3A_3 109.6
C2_3 C3_3 H3A_3 109.6
C4_3 C3_3 H3B_3 109.6
C2_3 C3_3 H3B_3 109.6
H3A_3 C3_3 H3B_3 108.1
C3_3 C4_3 C5_3 109.97(16)
C3_3 C4_3 H4A_3 109.7
C5_3 C4_3 H4A_3 109.7
C3_3 C4_3 H4B_3 109.7
C5_3 C4_3 H4B_3 109.7
H4A_3 C4_3 H4B_3 108.2
C4_3 C5_3 C6_3 111.31(16)
C4_3 C5_3 H5A_3 109.4
C6_3 C5_3 H5A_3 109.4
C4_3 C5_3 H5B_3 109.4
C6_3 C5_3 H5B_3 109.4
H5A_3 C5_3 H5B_3 108.0
C5_3 C6_3 C1_3 110.96(16)
C5_3 C6_3 H6A_3 109.4
C1_3 C6_3 H6A_3 109.4
C5_3 C6_3 H6B_3 109.4
C1_3 C6_3 H6B_3 109.4
H6A_3 C6_3 H6B_3 108.0
C6_4 C1_4 C2_4 109.87(15)
C6_4 C1_4 P1 113.10(13)
C2_4 C1_4 P1 114.84(12)
C6_4 C1_4 H1_4 106.1
C2_4 C1_4 H1_4 106.1
P1 C1_4 H1_4 106.1
C3_4 C2_4 C1_4 110.81(15)
C3_4 C2_4 H2A_4 109.5
C1_4 C2_4 H2A_4 109.5
C3_4 C2_4 H2B_4 109.5
C1_4 C2_4 H2B_4 109.5
H2A_4 C2_4 H2B_4 108.1
C4_4 C3_4 C2_4 110.85(18)
C4_4 C3_4 H3A_4 109.5
C2_4 C3_4 H3A_4 109.5
C4_4 C3_4 H3B_4 109.5
C2_4 C3_4 H3B_4 109.5
H3A_4 C3_4 H3B_4 108.1
C3_4 C4_4 C5_4 111.54(18)
C3_4 C4_4 H4A_4 109.3
C5_4 C4_4 H4A_4 109.3
C3_4 C4_4 H4B_4 109.3
C5_4 C4_4 H4B_4 109.3
H4A_4 C4_4 H4B_4 108.0
C4_4 C5_4 C6_4 111.32(17)
C4_4 C5_4 H5A_4 109.4
C6_4 C5_4 H5A_4 109.4
C4_4 C5_4 H5B_4 109.4
C6_4 C5_4 H5B_4 109.4
H5A_4 C5_4 H5B_4 108.0
C1_4 C6_4 C5_4 110.11(17)
C1_4 C6_4 H6A_4 109.6
C5_4 C6_4 H6A_4 109.6
C1_4 C6_4 H6B_4 109.6
C5_4 C6_4 H6B_4 109.6
H6A_4 C6_4 H6B_4 108.2
N5_5 C1_5 N2_5 104.47(15)
N5_5 C1_5 Pd1 130.34(13)
N2_5 C1_5 Pd1 125.12(12)
C1_5 N2_5 C3_5 110.70(15)
C1_5 N2_5 C6_5 125.76(15)
C3_5 N2_5 C6_5 123.13(15)
C4_5 C3_5 N2_5 107.11(17)
C4_5 C3_5 H3_5 126.4
N2_5 C3_5 H3_5 126.4
C3_5 C4_5 N5_5 107.24(17)
C3_5 C4_5 H4_5 126.4
N5_5 C4_5 H4_5 126.4
C1_5 N5_5 C4_5 110.44(15)
C1_5 N5_5 C10_5 128.70(15)
C4_5 N5_5 C10_5 120.83(15)
N2_5 C6_5 C8_5 107.98(16)
N2_5 C6_5 C7_5 110.53(16)
C8_5 C6_5 C7_5 111.50(19)
N2_5 C6_5 C9_5 109.28(16)
C8_5 C6_5 C9_5 109.81(19)
C7_5 C6_5 C9_5 107.73(16)
C6_5 C7_5 H7A_5 109.5
C6_5 C7_5 H7B_5 109.5
H7A_5 C7_5 H7B_5 109.5
C6_5 C7_5 H7C_5 109.5
H7A_5 C7_5 H7C_5 109.5
H7B_5 C7_5 H7C_5 109.5
C6_5 C8_5 H8A_5 109.5
C6_5 C8_5 H8B_5 109.5
H8A_5 C8_5 H8B_5 109.5
C6_5 C8_5 H8C_5 109.5
H8A_5 C8_5 H8C_5 109.5
H8B_5 C8_5 H8C_5 109.5
C6_5 C9_5 H9A_5 109.5
C6_5 C9_5 H9B_5 109.5
H9A_5 C9_5 H9B_5 109.5
C6_5 C9_5 H9C_5 109.5
H9A_5 C9_5 H9C_5 109.5
H9B_5 C9_5 H9C_5 109.5
N5_5 C10_5 C11_5 110.96(14)
N5_5 C10_5 C13_5 108.14(15)
C11_5 C10_5 C13_5 110.84(15)
N5_5 C10_5 C12_5 108.45(14)
C11_5 C10_5 C12_5 108.52(15)
C13_5 C10_5 C12_5 109.90(15)
C10_5 C11_5 H11A_5 109.5
C10_5 C11_5 H11B_5 109.5
H11A_5 C11_5 H11B_5 109.5
C10_5 C11_5 H11C_5 109.5
H11A_5 C11_5 H11C_5 109.5
H11B_5 C11_5 H11C_5 109.5
C10_5 C12_5 H12A_5 109.5
C10_5 C12_5 H12B_5 109.5
H12A_5 C12_5 H12B_5 109.5
C10_5 C12_5 H12C_5 109.5
H12A_5 C12_5 H12C_5 109.5
H12B_5 C12_5 H12C_5 109.5
C10_5 C13_5 H13A_5 109.5
C10_5 C13_5 H13B_5 109.5
H13A_5 C13_5 H13B_5 109.5
C10_5 C13_5 H13C_5 109.5
H13A_5 C13_5 H13C_5 109.5
H13B_5 C13_5 H13C_5 109.5
C2_1 C1_1 C6_1 120.06(10)
C2_1 C1_1 H1_1 120.0
C6_1 C1_1 H1_1 120.0
C1_1 C2_1 C3_1 119.99(10)
C1_1 C2_1 H2_1 120.0
C3_1 C2_1 H2_1 120.0
C4_1 C3_1 C2_1 119.95(9)
C4_1 C3_1 H3_1 120.0
C2_1 C3_1 H3_1 120.0
C5_1 C4_1 C3_1 120.06(9)
C5_1 C4_1 H4_1 120.0
C3_1 C4_1 H4_1 120.0
C4_1 C5_1 C6_1 119.99(10)
C4_1 C5_1 H5_1 120.0
C6_1 C5_1 H5_1 120.0
C1_1 C6_1 C5_1 119.95(10)
C1_1 C6_1 H6_1 120.0
C5_1 C6_1 H6_1 120.0

loop_
_geom_bond_atom_site_label_1
_geom_bond_atom_site_label_2
_geom_bond_distance
Pd1 C1_5 2.0643(17)
Pd1 P1 2.3143(5)
Pd1 Al1 2.3790(6)
Al1 Cl1 2.1579(7)
Al1 Cl3 2.1647(7)
Al1 Cl2 2.1683(8)
P1 C1_4 1.8460(18)
P1 C1_3 1.8513(18)
P1 C1_2 1.8706(18)
C1_2 C6_2 1.514(3)
C1_2 C2_2 1.556(3)
C1_2 H1_2 1.0000
C2_2 C3_2 1.540(3)
C2_2 H2A_2 0.9900
C2_2 H2B_2 0.9900
C3_2 C4_2 1.507(3)
C3_2 H3A_2 0.9900
C3_2 H3B_2 0.9900
C4_2 C5_2 1.520(3)
C4_2 H4A_2 0.9900
C4_2 H4B_2 0.9900
C5_2 C6_2 1.528(3)
C5_2 H5A_2 0.9900
C5_2 H5B_2 0.9900
C6_2 H6A_2 0.9900
C6_2 H6B_2 0.9900
C1_3 C2_3 1.536(2)
C1_3 C6_3 1.543(2)
C1_3 H1_3 1.0000
C2_3 C3_3 1.530(3)
C2_3 H2A_3 0.9900
C2_3 H2B_3 0.9900
C3_3 C4_3 1.524(3)
C3_3 H3A_3 0.9900
C3_3 H3B_3 0.9900
C4_3 C5_3 1.527(3)
C4_3 H4A_3 0.9900
C4_3 H4B_3 0.9900
C5_3 C6_3 1.528(3)
C5_3 H5A_3 0.9900
C5_3 H5B_3 0.9900
C6_3 H6A_3 0.9900
C6_3 H6B_3 0.9900
C1_4 C6_4 1.528(3)
C1_4 C2_4 1.539(2)
C1_4 H1_4 1.0000
C2_4 C3_4 1.532(3)
C2_4 H2A_4 0.9900
C2_4 H2B_4 0.9900
C3_4 C4_4 1.523(3)
C3_4 H3A_4 0.9900
C3_4 H3B_4 0.9900
C4_4 C5_4 1.527(3)
C4_4 H4A_4 0.9900
C4_4 H4B_4 0.9900
C5_4 C6_4 1.533(3)
C5_4 H5A_4 0.9900
C5_4 H5B_4 0.9900
C6_4 H6A_4 0.9900
C6_4 H6B_4 0.9900
C1_5 N5_5 1.366(2)
C1_5 N2_5 1.368(2)
N2_5 C3_5 1.380(2)
N2_5 C6_5 1.507(2)
C3_5 C4_5 1.345(3)
C3_5 H3_5 0.9500
C4_5 N5_5 1.384(2)
C4_5 H4_5 0.9500
N5_5 C10_5 1.505(2)
C6_5 C8_5 1.518(3)
C6_5 C7_5 1.526(3)
C6_5 C9_5 1.532(3)
C7_5 H7A_5 0.9800
C7_5 H7B_5 0.9800
C7_5 H7C_5 0.9800
C8_5 H8A_5 0.9800
C8_5 H8B_5 0.9800
C8_5 H8C_5 0.9800
C9_5 H9A_5 0.9800
C9_5 H9B_5 0.9800
C9_5 H9C_5 0.9800
C10_5 C11_5 1.526(3)
C10_5 C13_5 1.527(3)
C10_5 C12_5 1.538(2)
C11_5 H11A_5 0.9800
C11_5 H11B_5 0.9800
C11_5 H11C_5 0.9800
C12_5 H12A_5 0.9800
C12_5 H12B_5 0.9800
C12_5 H12C_5 0.9800
C13_5 H13A_5 0.9800
C13_5 H13B_5 0.9800
C13_5 H13C_5 0.9800
C1_1 C2_1 1.3988(10)
C1_1 C6_1 1.3990(10)
C1_1 H1_1 0.9500
C2_1 C3_1 1.3991(10)
C2_1 H2_1 0.9500
C3_1 C4_1 1.3990(10)
C3_1 H3_1 0.9500
C4_1 C5_1 1.3989(10)
C4_1 H4_1 0.9500
C5_1 C6_1 1.3992(10)
C5_1 H5_1 0.9500
C6_1 H6_1 0.9500

loop_
_geom_torsion_atom_site_label_1
_geom_torsion_atom_site_label_2
_geom_torsion_atom_site_label_3
_geom_torsion_atom_site_label_4
_geom_torsion
C1_5 Pd1 Al1 Cl1 -10.32(5)
P1 Pd1 Al1 Cl1 166.57(3)
C1_5 Pd1 Al1 Cl3 -130.40(5)
P1 Pd1 Al1 Cl3 46.49(3)
C1_5 Pd1 Al1 Cl2 109.13(5)
P1 Pd1 Al1 Cl2 -73.98(3)
Al1 Pd1 P1 C1_4 -60.68(7)
Al1 Pd1 P1 C1_3 68.79(7)
Al1 Pd1 P1 C1_2 -174.72(6)
C1_4 P1 C1_2 C6_2 83.06(16)
C1_3 P1 C1_2 C6_2 -25.56(17)
Pd1 P1 C1_2 C6_2 -151.57(14)
C1_4 P1 C1_2 C2_2 -149.16(14)
C1_3 P1 C1_2 C2_2 102.22(15)
Pd1 P1 C1_2 C2_2 -23.79(14)
C6_2 C1_2 C2_2 C3_2 -57.0(2)
P1 C1_2 C2_2 C3_2 170.68(15)
C1_2 C2_2 C3_2 C4_2 55.0(2)
C2_2 C3_2 C4_2 C5_2 -53.8(3)
C3_2 C4_2 C5_2 C6_2 54.6(3)
C2_2 C1_2 C6_2 C5_2 58.2(2)
P1 C1_2 C6_2 C5_2 -172.98(14)
C4_2 C5_2 C6_2 C1_2 -57.2(2)
C1_4 P1 C1_3 C2_3 172.17(12)
C1_2 P1 C1_3 C2_3 -78.39(14)
Pd1 P1 C1_3 C2_3 35.48(14)
C1_4 P1 C1_3 C6_3 47.70(14)
C1_2 P1 C1_3 C6_3 157.14(12)
Pd1 P1 C1_3 C6_3 -89.00(13)
C6_3 C1_3 C2_3 C3_3 -54.2(2)
P1 C1_3 C2_3 C3_3 -179.61(13)
C1_3 C2_3 C3_3 C4_3 57.2(2)
C2_3 C3_3 C4_3 C5_3 -58.8(2)
C3_3 C4_3 C5_3 C6_3 58.9(2)
C4_3 C5_3 C6_3 C1_3 -56.1(2)
C2_3 C1_3 C6_3 C5_3 53.3(2)
P1 C1_3 C6_3 C5_3 177.45(13)
C1_3 P1 C1_4 C6_4 -178.40(13)
C1_2 P1 C1_4 C6_4 70.63(14)
Pd1 P1 C1_4 C6_4 -41.83(15)
C1_3 P1 C1_4 C2_4 54.40(15)
C1_2 P1 C1_4 C2_4 -56.56(15)
Pd1 P1 C1_4 C2_4 -169.03(11)
C6_4 C1_4 C2_4 C3_4 58.4(2)
P1 C1_4 C2_4 C3_4 -172.79(14)
C1_4 C2_4 C3_4 C4_4 -56.4(2)
C2_4 C3_4 C4_4 C5_4 54.7(2)
C3_4 C4_4 C5_4 C6_4 -55.3(3)
C2_4 C1_4 C6_4 C5_4 -58.3(2)
P1 C1_4 C6_4 C5_4 171.90(13)
C4_4 C5_4 C6_4 C1_4 57.1(2)
Al1 Pd1 C1_5 N5_5 -88.69(16)
Al1 Pd1 C1_5 N2_5 94.73(14)
N5_5 C1_5 N2_5 C3_5 1.5(2)
Pd1 C1_5 N2_5 C3_5 178.85(13)
N5_5 C1_5 N2_5 C6_5 -171.27(16)
Pd1 C1_5 N2_5 C6_5 6.0(2)
C1_5 N2_5 C3_5 C4_5 -0.6(2)
C6_5 N2_5 C3_5 C4_5 172.40(18)
N2_5 C3_5 C4_5 N5_5 -0.6(2)
N2_5 C1_5 N5_5 C4_5 -1.9(2)
Pd1 C1_5 N5_5 C4_5 -179.00(14)
N2_5 C1_5 N5_5 C10_5 -179.59(16)
Pd1 C1_5 N5_5 C10_5 3.3(3)
C3_5 C4_5 N5_5 C1_5 1.6(2)
C3_5 C4_5 N5_5 C10_5 179.48(17)
C1_5 N2_5 C6_5 C8_5 61.2(2)
C3_5 N2_5 C6_5 C8_5 -110.8(2)
C1_5 N2_5 C6_5 C7_5 -61.0(2)
C3_5 N2_5 C6_5 C7_5 127.0(2)
C1_5 N2_5 C6_5 C9_5 -179.43(17)
C3_5 N2_5 C6_5 C9_5 8.6(2)
C1_5 N5_5 C10_5 C11_5 -24.8(2)
C4_5 N5_5 C10_5 C11_5 157.71(17)
C1_5 N5_5 C10_5 C13_5 97.0(2)
C4_5 N5_5 C10_5 C13_5 -80.5(2)
C1_5 N5_5 C10_5 C12_5 -143.89(18)
C4_5 N5_5 C10_5 C12_5 38.6(2)
C6_1 C1_1 C2_1 C3_1 0.00(3)
C1_1 C2_1 C3_1 C4_1 0.00(3)
C2_1 C3_1 C4_1 C5_1 -0.01(6)
C3_1 C4_1 C5_1 C6_1 0.01(9)
C2_1 C1_1 C6_1 C5_1 0.01(6)
C4_1 C5_1 C6_1 C1_1 -0.01(9)
